data_7241149
loop_
_publ_author_name
'Che, Weilong'
'Gong, Yanbin'
'Tu, Liangjing'
'Han, Mengmeng'
'Li, Xiaoning'
'Xie, Yujun'
'Li, Zhen'

_publ_section_title
;
 Elucidation of distinct fluorescence and room-temperature phosphorescence
 of organic polymorphs from benzophenone-borate derivatives.
;
_journal_issue 37
_journal_name_full 'Physical chemistry chemical physics : PCCP'
_journal_page_first 21445
_journal_page_last 21452
_journal_paper_doi 10.1039/d0cp02881a
_journal_volume 22
_journal_year 2020
_chemical_formula_moiety 'C19 H21 B O3'
_chemical_formula_sum 'C19 H21 B O3'
_chemical_formula_weight 308.17
_space_group_crystal_system monoclinic
_space_group_IT_number 14
_space_group_name_Hall '-P 2yn'
_space_group_name_H-M_alt 'P 1 21/n 1'
_atom_sites_solution_hydrogens geom
_atom_sites_solution_primary direct
_audit_creation_date 2019-04-03
_audit_creation_method
;
Olex2 1.2
(compiled 2018.05.29 svn.r3508 for OlexSys, GUI svn.r5506)
;
_audit_update_record
;
2020-05-22 deposited with the CCDC.	2020-08-26 downloaded from the CCDC.
;
_cell_angle_alpha 90
_cell_angle_beta 91.8497(15)
_cell_angle_gamma 90
_cell_formula_units_Z 4
_cell_length_a 6.27903(10)
_cell_length_b 10.62604(17)
_cell_length_c 25.7596(4)
_cell_measurement_reflns_used 6717
_cell_measurement_temperature 293(2)
_cell_measurement_theta_max 72.7710
_cell_measurement_theta_min 4.4840
_cell_volume 1717.82(5)
_computing_cell_refinement 'CrysAlisPro 1.171.39.46e (Rigaku OD, 2018)'
_computing_data_collection 'CrysAlisPro 1.171.39.46e (Rigaku OD, 2018)'
_computing_data_reduction 'CrysAlisPro 1.171.39.46e (Rigaku OD, 2018)'
_computing_molecular_graphics 'Olex2 (Dolomanov et al., 2009)'
_computing_publication_material 'Olex2 (Dolomanov et al., 2009)'
_computing_structure_refinement 'XL (Sheldrick, 2008)'
_computing_structure_solution 'XS (Sheldrick, 2008)'
_diffrn_ambient_temperature 293(2)
_diffrn_detector 'CCD plate'
_diffrn_detector_area_resol_mean 5.1975
_diffrn_detector_type AtlasS2
_diffrn_measured_fraction_theta_full 1.000
_diffrn_measured_fraction_theta_max 1.000
_diffrn_measurement_details
;
List of Runs (angles in degrees, time in seconds):

  # Type    Start    End  Width  t~exp~   \w     \q     \k     \f   Frames
#--------------------------------------------------------------------------
  1  \w    -90.00 -12.00   1.00    5.07    --  -41.12 125.00  90.00   78
  2  \w   -110.00 -29.00   1.00    5.07    --  -41.12 -37.00 -90.00   81
  3  \w    -97.00 -71.00   1.00    5.07    --  -41.12-150.00 -31.00   26
  4  \w   -117.00  -9.00   1.00    5.07    --  -41.12 -77.00  30.00  108
  5  \w     -2.00  51.00   1.00    5.07    --   41.12 -37.00-180.00   53
  6  \w     79.00 105.00   1.00   20.29    --  105.32 150.00  13.00   26
  7  \w     76.00 106.00   1.00   20.29    --  105.32-125.00  90.00   30
  8  \w     43.00  86.00   1.00   20.29    --  105.32 -61.00 150.00   43
  9  \w     62.00 116.00   1.00   20.29    --  105.32-125.00-180.00   54
 10  \w    112.00 154.00   1.00   20.29    --  105.32  45.00-120.00   42
 11  \w     36.00  72.00   1.00   20.29    --  105.32-125.00  90.00   36
 12  \w     24.00 109.00   1.00   20.29    --  105.32 -94.00 -60.00   85
 13  \w     92.00 130.00   1.00   20.29    --  105.32 -45.00 120.00   38
 14  \w    129.00 170.00   1.00   20.29    --  105.32 150.00  13.00   41
 15  \w     46.00  72.00   1.00   20.29    --  105.32 -45.00 120.00   26
 16  \w     29.00 178.00   1.00   20.29    --  105.32   0.00-150.00  149
 17  \w     34.00 129.00   1.00   20.29    --  105.32 -45.00  30.00   95
 18  \w     33.00 116.00   1.00   20.29    --  105.32 -45.00 -90.00   83
;
_diffrn_measurement_device 'four-circle diffractometer'
_diffrn_measurement_device_type 'CCD Area Detector'
_diffrn_measurement_method '\w scans'
_diffrn_orient_matrix_type 'CrysAlisPro convention (1999,Acta A55,543-557)'
_diffrn_orient_matrix_UB_11 0.0120955000
_diffrn_orient_matrix_UB_12 -0.0241331000
_diffrn_orient_matrix_UB_13 -0.0588096000
_diffrn_orient_matrix_UB_21 -0.0249897000
_diffrn_orient_matrix_UB_22 -0.1423274000
_diffrn_orient_matrix_UB_23 0.0094183000
_diffrn_orient_matrix_UB_31 -0.2438699000
_diffrn_orient_matrix_UB_32 0.0134099000
_diffrn_orient_matrix_UB_33 -0.0058447000
_diffrn_radiation_monochromator mirror
_diffrn_radiation_probe x-ray
_diffrn_radiation_type CuK\a
_diffrn_radiation_wavelength 1.54184
_diffrn_reflns_av_R_equivalents 0.0153
_diffrn_reflns_av_unetI/netI 0.0120
_diffrn_reflns_Laue_measured_fraction_full 1.000
_diffrn_reflns_Laue_measured_fraction_max 1.000
_diffrn_reflns_limit_h_max 5
_diffrn_reflns_limit_h_min -7
_diffrn_reflns_limit_k_max 12
_diffrn_reflns_limit_k_min -12
_diffrn_reflns_limit_l_max 28
_diffrn_reflns_limit_l_min -30
_diffrn_reflns_number 10687
_diffrn_reflns_point_group_measured_fraction_full 1.000
_diffrn_reflns_point_group_measured_fraction_max 1.000
_diffrn_reflns_theta_full 67.057
_diffrn_reflns_theta_max 67.057
_diffrn_reflns_theta_min 3.433
_diffrn_source 'micro-focus sealed X-ray tube'
_diffrn_source_type 'SuperNova (Cu) X-ray Source'
_exptl_absorpt_coefficient_mu 0.623
_exptl_absorpt_correction_T_max 1.00000
_exptl_absorpt_correction_T_min 0.85188
_exptl_absorpt_correction_type multi-scan
_exptl_absorpt_process_details
;
CrysAlisPro 1.171.39.46e (Rigaku Oxford Diffraction, 2018)
Empirical absorption correction using spherical harmonics,
 implemented in SCALE3 ABSPACK scaling algorithm.
;
_exptl_crystal_colour 'clear light colourless'
_exptl_crystal_colour_lustre clear
_exptl_crystal_colour_modifier light
_exptl_crystal_colour_primary colourless
_exptl_crystal_density_diffrn 1.232
_exptl_crystal_description block
_exptl_crystal_F_000 640
_exptl_crystal_size_max 0.3
_exptl_crystal_size_mid 0.28
_exptl_crystal_size_min 0.22
_refine_diff_density_max 0.201
_refine_diff_density_min -0.287
_refine_diff_density_rms 0.065
_refine_ls_extinction_method none
_refine_ls_goodness_of_fit_ref 1.057
_refine_ls_hydrogen_treatment constr
_refine_ls_matrix_type full
_refine_ls_number_parameters 212
_refine_ls_number_reflns 3081
_refine_ls_number_restraints 0
_refine_ls_restrained_S_all 1.057
_refine_ls_R_factor_all 0.0541
_refine_ls_R_factor_gt 0.0506
_refine_ls_shift/su_max 0.000
_refine_ls_shift/su_mean 0.000
_refine_ls_structure_factor_coef Fsqd
_refine_ls_weighting_details 'w=1/[\s^2^(Fo^2^)+(0.0752P)^2^+0.3749P] where P=(Fo^2^+2Fc^2^)/3'
_refine_ls_weighting_scheme calc
_refine_ls_wR_factor_gt 0.1336
_refine_ls_wR_factor_ref 0.1382
_reflns_Friedel_coverage 0.000
_reflns_number_gt 2790
_reflns_number_total 3081
_reflns_threshold_expression 'I > 2\s(I)'
_cod_data_source_file d0cp02881a2.cif
_cod_data_source_block danpelight
_cod_depositor_comments 'Adding full bibliography for 7241148--7241151.cif.'
_cod_original_cell_volume 1717.81(5)
_cod_database_code 7241149
_shelx_shelxl_version_number 2014/7
_chemical_oxdiff_formula 'C19 H21 O3 B'
_shelx_space_group_comment
;
The symmetry employed for this shelxl refinement is uniquely defined
by the following loop, which should always be used as a source of
symmetry information in preference to the above space-group names.
They are only intended as comments.
;
_shelx_estimated_absorpt_t_max 0.842
_shelx_estimated_absorpt_t_min 0.793
_reflns_odcompleteness_completeness 99.97
_reflns_odcompleteness_iscentric 1
_reflns_odcompleteness_theta 66.97
_olex2_refinement_description
;
1. Fixed Uiso
 At 1.2 times of:
  All C(H) groups
 At 1.5 times of:
  All C(H,H,H) groups
2.a Aromatic/amide H refined with riding coordinates:
 C3(H3), C6(H6), C7(H7), C8(H8), C13(H13), C15(H15), C16(H16), C18(H18),
 C20(H20)
2.b Idealised Me refined as rotating group:
 C19(H19A,H19B,H19C), C21(H21A,H21B,H21C), C0AA(H0AA,H0AB,H0AC), C1AA(H1AA,
 H1AB,H1AC)
;
_olex2_submission_special_instructions 'No special instructions were received'
_oxdiff_exptl_absorpt_empirical_details
;
Empirical correction (ABSPACK) includes:
- Absorption correction using spherical harmonics
- Frame scaling
;
_oxdiff_exptl_absorpt_empirical_full_max 1.257
_oxdiff_exptl_absorpt_empirical_full_min 0.785

loop_
_space_group_symop_operation_xyz
'x, y, z'
'-x+1/2, y+1/2, -z+1/2'
'-x, -y, -z'
'x-1/2, -y-1/2, z-1/2'

loop_
_atom_site_label
_atom_site_type_symbol
_atom_site_fract_x
_atom_site_fract_y
_atom_site_fract_z
_atom_site_U_iso_or_equiv
_atom_site_adp_type
_atom_site_occupancy
_atom_site_site_symmetry_order
_atom_site_calc_flag
_atom_site_refinement_flags_posn
_atom_site_refinement_flags_adp
_atom_site_refinement_flags_occupancy
_atom_site_disorder_assembly
_atom_site_disorder_group
O1 O 0.60826(18) 0.86560(10) 0.19617(5) 0.0598(3) Uani 1 1 d . . . . .
O2 O 0.33957(18) 0.98212(10) 0.15934(5) 0.0615(3) Uani 1 1 d . . . . .
C3 C 0.3553(2) 0.52278(13) 0.12131(5) 0.0469(3) Uani 1 1 d . . . . .
H3 H 0.4352 0.4491 0.1218 0.056 Uiso 1 1 calc R . . . .
C4 C 0.3249(2) 0.74388(13) 0.14284(5) 0.0445(3) Uani 1 1 d . . . . .
C5 C 0.1518(2) 0.52396(13) 0.09809(5) 0.0449(3) Uani 1 1 d . . . . .
C6 C 0.1211(2) 0.74347(14) 0.11943(6) 0.0499(4) Uani 1 1 d . . . . .
H6 H 0.0421 0.8175 0.1183 0.060 Uiso 1 1 calc R . . . .
C7 C 0.4382(2) 0.63140(14) 0.14364(5) 0.0465(3) Uani 1 1 d . . . . .
H7 H 0.5732 0.6291 0.1596 0.056 Uiso 1 1 calc R . . . .
C8 C 0.0351(2) 0.63501(14) 0.09796(6) 0.0501(4) Uani 1 1 d . . . . .
H8 H -0.1022 0.6363 0.0833 0.060 Uiso 1 1 calc R . . . .
B9 B 0.4257(3) 0.86599(15) 0.16640(6) 0.0459(4) Uani 1 1 d . . . . .
C10 C 0.1801(2) 0.32063(14) 0.04343(6) 0.0490(4) Uani 1 1 d . . . . .
C11 C 0.0510(2) 0.40858(15) 0.07471(6) 0.0541(4) Uani 1 1 d . . . . .
O12 O -0.1376(2) 0.38887(14) 0.08071(7) 0.0896(5) Uani 1 1 d . . . . .
C13 C 0.3718(3) 0.35510(14) 0.02265(6) 0.0529(4) Uani 1 1 d . . . . .
H13 H 0.4274 0.4346 0.0298 0.063 Uiso 1 1 calc R . . . .
C14 C 0.6296(2) 0.99163(15) 0.21861(6) 0.0555(4) Uani 1 1 d . . . . .
C15 C 0.4035(3) 0.15710(18) -0.01912(8) 0.0720(5) Uani 1 1 d . . . . .
H15 H 0.4776 0.1022 -0.0401 0.086 Uiso 1 1 calc R . . . .
C16 C 0.4823(3) 0.27409(16) -0.00849(6) 0.0593(4) Uani 1 1 d . . . . .
H16 H 0.6107 0.2993 -0.0222 0.071 Uiso 1 1 calc R . . . .
C17 C 0.4977(3) 1.07254(15) 0.17939(7) 0.0609(4) Uani 1 1 d . . . . .
C18 C 0.1022(3) 0.20152(18) 0.03223(9) 0.0775(6) Uani 1 1 d . . . . .
H18 H -0.0265 0.1757 0.0456 0.093 Uiso 1 1 calc R . . . .
C19 C 0.8634(3) 1.0243(2) 0.22393(9) 0.0785(6) Uani 1 1 d . . . . .
H19A H 0.9321 0.9688 0.2487 0.118 Uiso 1 1 calc GR . . . .
H19B H 0.8788 1.1097 0.2356 0.118 Uiso 1 1 calc GR . . . .
H19C H 0.9280 1.0152 0.1909 0.118 Uiso 1 1 calc GR . . . .
C20 C 0.2147(4) 0.12096(19) 0.00127(11) 0.0952(8) Uani 1 1 d . . . . .
H20 H 0.1613 0.0409 -0.0058 0.114 Uiso 1 1 calc R . . . .
C21 C 0.5310(4) 0.9857(2) 0.27173(8) 0.0880(7) Uani 1 1 d . . . . .
H21A H 0.3828 0.9642 0.2677 0.132 Uiso 1 1 calc GR . . . .
H21B H 0.5448 1.0661 0.2885 0.132 Uiso 1 1 calc GR . . . .
H21C H 0.6030 0.9229 0.2926 0.132 Uiso 1 1 calc GR . . . .
C0AA C 0.6255(5) 1.1141(2) 0.13295(9) 0.0982(8) Uani 1 1 d . . . . .
H0AA H 0.7054 1.0440 0.1204 0.147 Uiso 1 1 calc GR . . . .
H0AB H 0.7215 1.1803 0.1434 0.147 Uiso 1 1 calc GR . . . .
H0AC H 0.5299 1.1440 0.1059 0.147 Uiso 1 1 calc GR . . . .
C1AA C 0.3827(4) 1.18359(19) 0.20175(12) 0.0958(8) Uani 1 1 d . . . . .
H1AA H 0.2934 1.2217 0.1752 0.144 Uiso 1 1 calc GR . . . .
H1AB H 0.4849 1.2441 0.2147 0.144 Uiso 1 1 calc GR . . . .
H1AC H 0.2966 1.1558 0.2297 0.144 Uiso 1 1 calc GR . . . .

loop_
_atom_site_aniso_label
_atom_site_aniso_U_11
_atom_site_aniso_U_22
_atom_site_aniso_U_33
_atom_site_aniso_U_23
_atom_site_aniso_U_13
_atom_site_aniso_U_12
O1 0.0603(7) 0.0504(6) 0.0677(7) -0.0147(5) -0.0121(5) -0.0007(5)
O2 0.0585(6) 0.0459(6) 0.0792(8) -0.0070(5) -0.0121(5) -0.0048(5)
C3 0.0520(8) 0.0418(7) 0.0469(7) -0.0008(6) 0.0002(6) -0.0003(6)
C4 0.0495(7) 0.0464(8) 0.0378(7) -0.0038(6) 0.0036(5) -0.0042(6)
C5 0.0463(7) 0.0458(8) 0.0428(7) -0.0038(6) 0.0057(5) -0.0074(6)
C6 0.0491(8) 0.0466(8) 0.0539(8) -0.0069(6) 0.0008(6) 0.0032(6)
C7 0.0464(7) 0.0495(8) 0.0431(7) -0.0010(6) -0.0048(6) -0.0028(6)
C8 0.0415(7) 0.0559(9) 0.0527(8) -0.0078(7) -0.0014(6) -0.0026(6)
B9 0.0485(8) 0.0473(9) 0.0421(8) -0.0052(6) 0.0051(6) -0.0039(7)
C10 0.0532(8) 0.0439(8) 0.0495(8) -0.0025(6) -0.0027(6) -0.0086(6)
C11 0.0490(8) 0.0520(9) 0.0614(9) -0.0057(7) 0.0037(7) -0.0124(7)
O12 0.0524(7) 0.0799(9) 0.1374(13) -0.0381(9) 0.0196(8) -0.0218(6)
C13 0.0653(9) 0.0454(8) 0.0482(8) -0.0025(6) 0.0056(7) -0.0115(7)
C14 0.0565(9) 0.0543(9) 0.0557(9) -0.0160(7) 0.0029(7) -0.0101(7)
C15 0.0797(12) 0.0596(10) 0.0772(12) -0.0189(9) 0.0077(9) 0.0017(9)
C16 0.0671(10) 0.0589(9) 0.0523(9) -0.0023(7) 0.0090(7) -0.0041(8)
C17 0.0614(9) 0.0466(8) 0.0746(11) -0.0085(7) 0.0001(8) -0.0130(7)
C18 0.0675(11) 0.0565(10) 0.1096(16) -0.0217(10) 0.0188(10) -0.0229(9)
C19 0.0579(10) 0.0837(13) 0.0934(14) -0.0278(11) -0.0049(9) -0.0122(9)
C20 0.0889(14) 0.0551(11) 0.143(2) -0.0397(12) 0.0244(14) -0.0223(10)
C21 0.1092(16) 0.0990(16) 0.0567(10) -0.0179(10) 0.0131(10) -0.0283(13)
C0AA 0.131(2) 0.0869(15) 0.0775(13) 0.0126(11) 0.0087(13) -0.0430(14)
C1AA 0.0876(14) 0.0510(11) 0.149(2) -0.0272(12) -0.0014(14) -0.0020(10)

loop_
_atom_type_symbol
_atom_type_description
_atom_type_scat_dispersion_real
_atom_type_scat_dispersion_imag
_atom_type_scat_source
C C 0.0181 0.0091 'International Tables Vol C Tables 4.2.6.8 and 6.1.1.4'
H H 0.0000 0.0000 'International Tables Vol C Tables 4.2.6.8 and 6.1.1.4'
B B 0.0090 0.0039 'International Tables Vol C Tables 4.2.6.8 and 6.1.1.4'
O O 0.0492 0.0322 'International Tables Vol C Tables 4.2.6.8 and 6.1.1.4'

loop_
_geom_angle_atom_site_label_1
_geom_angle_atom_site_label_2
_geom_angle_atom_site_label_3
_geom_angle
_geom_angle_site_symmetry_1
_geom_angle_site_symmetry_3
_geom_angle_publ_flag
B9 O1 C14 106.58(12) . . ?
B9 O2 C17 106.67(12) . . ?
C7 C3 C5 119.92(13) . . ?
C6 C4 B9 121.70(13) . . ?
C7 C4 C6 117.69(13) . . ?
C7 C4 B9 120.59(12) . . ?
C3 C5 C11 122.37(13) . . ?
C8 C5 C3 119.03(13) . . ?
C8 C5 C11 118.57(13) . . ?
C8 C6 C4 121.10(14) . . ?
C3 C7 C4 121.67(13) . . ?
C6 C8 C5 120.56(13) . . ?
O1 B9 C4 122.82(14) . . ?
O2 B9 O1 113.81(13) . . ?
O2 B9 C4 123.37(13) . . ?
C13 C10 C11 122.60(13) . . ?
C13 C10 C18 117.90(15) . . ?
C18 C10 C11 119.43(14) . . ?
C10 C11 C5 120.02(12) . . ?
O12 C11 C5 119.37(14) . . ?
O12 C11 C10 120.60(14) . . ?
C16 C13 C10 121.37(14) . . ?
O1 C14 C17 102.13(12) . . ?
O1 C14 C19 108.83(14) . . ?
O1 C14 C21 106.41(14) . . ?
C19 C14 C17 115.47(16) . . ?
C19 C14 C21 110.54(16) . . ?
C21 C14 C17 112.67(16) . . ?
C16 C15 C20 119.52(17) . . ?
C15 C16 C13 120.01(16) . . ?
O2 C17 C14 102.04(12) . . ?
O2 C17 C0AA 106.32(15) . . ?
O2 C17 C1AA 108.73(15) . . ?
C0AA C17 C14 112.84(17) . . ?
C1AA C17 C14 116.01(17) . . ?
C1AA C17 C0AA 110.09(19) . . ?
C20 C18 C10 120.24(17) . . ?
C15 C20 C18 120.96(17) . . ?

loop_
_geom_bond_atom_site_label_1
_geom_bond_atom_site_label_2
_geom_bond_distance
_geom_bond_site_symmetry_2
_geom_bond_publ_flag
O1 B9 1.358(2) . ?
O1 C14 1.4632(18) . ?
O2 B9 1.357(2) . ?
O2 C17 1.4636(18) . ?
C3 C5 1.393(2) . ?
C3 C7 1.384(2) . ?
C4 C6 1.397(2) . ?
C4 C7 1.391(2) . ?
C4 B9 1.558(2) . ?
C5 C8 1.389(2) . ?
C5 C11 1.497(2) . ?
C6 C8 1.381(2) . ?
C10 C11 1.491(2) . ?
C10 C13 1.383(2) . ?
C10 C18 1.384(2) . ?
C11 O12 1.2170(19) . ?
C13 C16 1.379(2) . ?
C14 C17 1.547(2) . ?
C14 C19 1.510(2) . ?
C14 C21 1.521(2) . ?
C15 C16 1.363(2) . ?
C15 C20 1.367(3) . ?
C17 C0AA 1.527(3) . ?
C17 C1AA 1.507(3) . ?
C18 C20 1.380(3) . ?
